data_4316933
loop_
_publ_author_name
'Prangya Parimita Sahoo'
'T. N. Guru Row'

_publ_contact_author_address
; 
Prof. T. N. Guru Row
Solid State and Structural Chemistry Unit
Indian Institute of Science
Bangalore 560012
India 
;
_publ_contact_author_email ssctng@sscu.iisc.ernet.in
_publ_contact_author_fax '(91) 80 2360 1310'
_publ_contact_author_name
;
Prof. T. N. Guru Row
;
_publ_contact_author_phone '(91) 80 2293 2796'
_publ_section_title
;
 Crystal Chemistry of the Noncentrosymmetric Eulytites: A3Bi(XO4)3 (X = V,
 A = Pb; X = P, A = Ca, Cd, Sr, Pb)
;
_journal_name_full 'Inorganic Chemistry'
_journal_page_first 10013
_journal_page_last 10021
_journal_paper_doi 10.1021/ic101316u
_journal_volume 49
_journal_year 2010
_chemical_formula_sum 'Bi Cd3 O12 P3'
_chemical_formula_weight 831.09
_chemical_name_systematic
;
 ?
;
_space_group_IT_number 220
_symmetry_cell_setting cubic
_symmetry_Int_Tables_number 220
_symmetry_space_group_name_Hall 'I -4bd 2c 3'
_symmetry_space_group_name_H-M 'I -4 3 d'
_atom_sites_solution_hydrogens none
_atom_sites_solution_primary direct
_atom_sites_solution_secondary difmap
_cell_angle_alpha 90.00
_cell_angle_beta 90.00
_cell_angle_gamma 90.00
_cell_formula_units_Z 4
_cell_length_a 9.8611(3)
_cell_length_b 9.8611(3)
_cell_length_c 9.8611(3)
_cell_measurement_reflns_used 742
_cell_measurement_temperature 115(1)
_cell_measurement_theta_max 29.1990
_cell_measurement_theta_min 2.9154
_cell_volume 958.91(5)
_computing_structure_refinement 'SHELXL-97 (Sheldrick, 1997)'
_diffrn_ambient_temperature 115(1)
_diffrn_detector_area_resol_mean 16.0839
_diffrn_measured_fraction_theta_full 0.986
_diffrn_measured_fraction_theta_max 0.946
_diffrn_measurement_device_type 'Xcalibur, Eos, Mova'
_diffrn_measurement_method '\w scans'
_diffrn_radiation_monochromator graphite
_diffrn_radiation_source 'Mova (Mo) X-ray Source'
_diffrn_radiation_type MoK\a
_diffrn_radiation_wavelength 0.71073
_diffrn_reflns_av_R_equivalents 0.0498
_diffrn_reflns_av_sigmaI/netI 0.0287
_diffrn_reflns_limit_h_max 13
_diffrn_reflns_limit_h_min -8
_diffrn_reflns_limit_k_max 12
_diffrn_reflns_limit_k_min -7
_diffrn_reflns_limit_l_max 9
_diffrn_reflns_limit_l_min -12
_diffrn_reflns_number 980
_diffrn_reflns_theta_full 29.26
_diffrn_reflns_theta_max 29.26
_diffrn_reflns_theta_min 5.06
_exptl_absorpt_coefficient_mu 25.429
_exptl_absorpt_correction_T_max 0.8421
_exptl_absorpt_correction_T_min 0.5362
_exptl_absorpt_correction_type analytical
_exptl_absorpt_process_details 'analytical from crystal shape'
_exptl_crystal_colour ' WHITE'
_exptl_crystal_density_diffrn 5.757
_exptl_crystal_density_method 'not measured'
_exptl_crystal_description ' IRREGULAR'
_exptl_crystal_F_000 1472
_exptl_crystal_size_max 0.03
_exptl_crystal_size_mid 0.02
_exptl_crystal_size_min 0.01
_refine_diff_density_max 0.751
_refine_diff_density_min -0.529
_refine_diff_density_rms 0.200
_refine_ls_abs_structure_details 'Flack H D (1983), Acta Cryst. A39, 876-881'
_refine_ls_abs_structure_Flack -0.09(9)
_refine_ls_extinction_method none
_refine_ls_goodness_of_fit_ref 1.095
_refine_ls_hydrogen_treatment none
_refine_ls_matrix_type full
_refine_ls_number_parameters 15
_refine_ls_number_reflns 196
_refine_ls_number_restraints 0
_refine_ls_restrained_S_all 1.095
_refine_ls_R_factor_all 0.0308
_refine_ls_R_factor_gt 0.0287
_refine_ls_shift/su_max 0.011
_refine_ls_shift/su_mean 0.002
_refine_ls_structure_factor_coef Fsqd
_refine_ls_weighting_details 'calc w=1/[\s^2^(Fo^2^)+(0.0364P)^2^+9.5059P] where P=(Fo^2^+2Fc^2^)/3'
_refine_ls_weighting_scheme calc
_refine_ls_wR_factor_gt 0.0678
_refine_ls_wR_factor_ref 0.0684
_reflns_number_gt 186
_reflns_number_total 196
_reflns_threshold_expression >2sigma(I)
_cod_data_source_file ic101316u_si_002_2.cif
_cod_data_source_block Cd3BiP3O12
_cod_depositor_comments
;
The following automatic conversions were performed:

'_symmetry_cell_setting' value 'Cubic' changed to 'cubic' according
to the built-in table from CIF Core dictionary named 'cif_core.dic'
version 2.4.1 from 2010-06-29.

Automatic conversion script
Id: cif_fix_values 1646 2011-03-28 12:23:43Z adriana 
;
_cod_original_cell_volume 958.92(5)
_cod_database_code 4316933

loop_
_symmetry_equiv_pos_as_xyz
'x, y, z'
'-x+1/2, -y, z+1/2'
'-x, y+1/2, -z+1/2'
'x+1/2, -y+1/2, -z'
'z, x, y'
'z+1/2, -x+1/2, -y'
'-z+1/2, -x, y+1/2'
'-z, x+1/2, -y+1/2'
'y, z, x'
'-y, z+1/2, -x+1/2'
'y+1/2, -z+1/2, -x'
'-y+1/2, -z, x+1/2'
'y+1/4, x+1/4, z+1/4'
'-y+1/4, -x+3/4, z+3/4'
'y+3/4, -x+1/4, -z+3/4'
'-y+3/4, x+3/4, -z+1/4'
'x+1/4, z+1/4, y+1/4'
'-x+3/4, z+3/4, -y+1/4'
'-x+1/4, -z+3/4, y+3/4'
'x+3/4, -z+1/4, -y+3/4'
'z+1/4, y+1/4, x+1/4'
'z+3/4, -y+1/4, -x+3/4'
'-z+3/4, y+3/4, -x+1/4'
'-z+1/4, -y+3/4, x+3/4'
'x+1/2, y+1/2, z+1/2'
'-x+1, -y+1/2, z+1'
'-x+1/2, y+1, -z+1'
'x+1, -y+1, -z+1/2'
'z+1/2, x+1/2, y+1/2'
'z+1, -x+1, -y+1/2'
'-z+1, -x+1/2, y+1'
'-z+1/2, x+1, -y+1'
'y+1/2, z+1/2, x+1/2'
'-y+1/2, z+1, -x+1'
'y+1, -z+1, -x+1/2'
'-y+1, -z+1/2, x+1'
'y+3/4, x+3/4, z+3/4'
'-y+3/4, -x+5/4, z+5/4'
'y+5/4, -x+3/4, -z+5/4'
'-y+5/4, x+5/4, -z+3/4'
'x+3/4, z+3/4, y+3/4'
'-x+5/4, z+5/4, -y+3/4'
'-x+3/4, -z+5/4, y+5/4'
'x+5/4, -z+3/4, -y+5/4'
'z+3/4, y+3/4, x+3/4'
'z+5/4, -y+3/4, -x+5/4'
'-z+5/4, y+5/4, -x+3/4'
'-z+3/4, -y+5/4, x+5/4'

loop_
_atom_site_label
_atom_site_type_symbol
_atom_site_fract_x
_atom_site_fract_y
_atom_site_fract_z
_atom_site_U_iso_or_equiv
_atom_site_adp_type
_atom_site_occupancy
_atom_site_symmetry_multiplicity
_atom_site_calc_flag
_atom_site_refinement_flags
_atom_site_disorder_assembly
_atom_site_disorder_group
Cd1 Cd 0.17525(5) 0.17525(5) 0.17525(5) 0.0297(3) Uani 0.75 3 d SP . .
Bi1 Bi 0.17525(5) 0.17525(5) 0.17525(5) 0.0297(3) Uani 0.25 3 d SP . .
P1 P 0.5000 0.2500 0.1250 0.0308(10) Uani 1 4 d S . .
O1 O 0.5274(19) 0.1221(16) 0.2055(13) 0.065(5) Uiso 0.81(5) 1 d P A 1
O2 O 0.600(9) 0.166(8) 0.206(5) 0.07(3) Uiso 0.19(5) 1 d P . 2

loop_
_atom_site_aniso_label
_atom_site_aniso_U_11
_atom_site_aniso_U_22
_atom_site_aniso_U_33
_atom_site_aniso_U_23
_atom_site_aniso_U_13
_atom_site_aniso_U_12
Cd1 0.0297(3) 0.0297(3) 0.0297(3) 0.0016(3) 0.0016(3) 0.0016(3)
Bi1 0.0297(3) 0.0297(3) 0.0297(3) 0.0016(3) 0.0016(3) 0.0016(3)
P1 0.0373(16) 0.0373(16) 0.0179(18) 0.000 0.000 0.000

loop_
_atom_type_symbol
_atom_type_description
_atom_type_scat_dispersion_real
_atom_type_scat_dispersion_imag
_atom_type_scat_source
O O 0.0106 0.0060 'International Tables Vol C Tables 4.2.6.8 and 6.1.1.4'
P P 0.1023 0.0942 'International Tables Vol C Tables 4.2.6.8 and 6.1.1.4'
Cd Cd -0.8075 1.2024 'International Tables Vol C Tables 4.2.6.8 and 6.1.1.4'
Bi Bi -4.1077 10.2566 'International Tables Vol C Tables 4.2.6.8 and 6.1.1.4'

loop_
_geom_angle_atom_site_label_1
_geom_angle_atom_site_label_2
_geom_angle_atom_site_label_3
_geom_angle
_geom_angle_site_symmetry_1
_geom_angle_site_symmetry_3
_geom_angle_publ_flag
O1 Cd1 O1 92.4(7) 18_545 14_554 ?
O1 Cd1 O1 92.4(7) 18_545 22_455 ?
O1 Cd1 O1 92.4(7) 14_554 22_455 ?
O1 Cd1 O2 20.7(18) 18_545 18_545 ?
O1 Cd1 O2 78(2) 14_554 18_545 ?
O1 Cd1 O2 78(2) 22_455 18_545 ?
O1 Cd1 O2 78(2) 18_545 22_455 ?
O1 Cd1 O2 78(2) 14_554 22_455 ?
O1 Cd1 O2 20.7(18) 22_455 22_455 ?
O2 Cd1 O2 61(4) 18_545 22_455 ?
O1 Cd1 O2 78(2) 18_545 14_554 ?
O1 Cd1 O2 20.7(18) 14_554 14_554 ?
O1 Cd1 O2 78(2) 22_455 14_554 ?
O2 Cd1 O2 61(4) 18_545 14_554 ?
O2 Cd1 O2 61(4) 22_455 14_554 ?
O1 Cd1 O1 84.7(3) 18_545 39_454 ?
O1 Cd1 O1 67.0(7) 14_554 39_454 ?
O1 Cd1 O1 159.0(5) 22_455 39_454 ?
O2 Cd1 O1 93.3(17) 18_545 39_454 ?
O2 Cd1 O1 140(2) 22_455 39_454 ?
O2 Cd1 O1 80.6(19) 14_554 39_454 ?
O1 Cd1 O1 67.0(7) 18_545 43_544 ?
O1 Cd1 O1 159.0(5) 14_554 43_544 ?
O1 Cd1 O1 84.7(3) 22_455 43_544 ?
O2 Cd1 O1 80.6(19) 18_545 43_544 ?
O2 Cd1 O1 93.3(17) 22_455 43_544 ?
O2 Cd1 O1 140(2) 14_554 43_544 ?
O1 Cd1 O1 112.9(3) 39_454 43_544 ?
O1 Cd1 O1 159.0(5) 18_545 47_445 ?
O1 Cd1 O1 84.7(3) 14_554 47_445 ?
O1 Cd1 O1 67.0(7) 22_455 47_445 ?
O2 Cd1 O1 140(2) 18_545 47_445 ?
O2 Cd1 O1 80.6(19) 22_455 47_445 ?
O2 Cd1 O1 93.3(17) 14_554 47_445 ?
O1 Cd1 O1 112.9(3) 39_454 47_445 ?
O1 Cd1 O1 112.9(3) 43_544 47_445 ?
O2 P1 O2 116(4) 16_545 39_454 ?
O2 P1 O2 106.3(19) 16_545 26_554 ?
O2 P1 O2 106(2) 39_454 26_554 ?
O2 P1 O2 106.3(19) 16_545 . ?
O2 P1 O2 106.3(19) 39_454 . ?
O2 P1 O2 116(4) 26_554 . ?
O1 P1 O1 105.9(5) 26_554 16_545 ?
O1 P1 O1 105.9(5) 26_554 39_454 ?
O1 P1 O1 116.8(10) 16_545 39_454 ?
O1 P1 O1 116.8(10) 26_554 . ?
O1 P1 O1 105.9(5) 16_545 . ?
O1 P1 O1 105.9(5) 39_454 . ?

loop_
_geom_bond_atom_site_label_1
_geom_bond_atom_site_label_2
_geom_bond_distance
_geom_bond_site_symmetry_2
_geom_bond_publ_flag
Cd1 O1 2.266(13) 18_545 ?
Cd1 O1 2.266(13) 14_554 ?
Cd1 O1 2.266(13) 22_455 ?
Cd1 O2 2.35(6) 18_545 ?
Cd1 O2 2.35(6) 22_455 ?
Cd1 O2 2.35(6) 14_554 ?
Cd1 O1 2.377(14) 39_454 ?
Cd1 O1 2.377(14) 43_544 ?
Cd1 O1 2.377(14) 47_445 ?
P1 O2 1.51(7) 16_545 ?
P1 O2 1.51(7) 39_454 ?
P1 O2 1.51(7) 26_554 ?
P1 O2 1.51(7) . ?
P1 O1 1.514(14) 26_554 ?
P1 O1 1.514(14) 16_545 ?
P1 O1 1.514(14) 39_454 ?
P1 O1 1.514(14) . ?
O1 Bi1 2.266(13) 38_544 ?
O1 Cd1 2.266(13) 38_544 ?
O1 Bi1 2.377(14) 16_545 ?
O1 Cd1 2.377(14) 16_545 ?
O2 Bi1 2.35(6) 38_544 ?
O2 Cd1 2.35(6) 38_544 ?
O2 Bi1 2.73(9) 26_554 ?
O2 Bi1 2.72(7) 16_545 ?
